data_4346634
loop_
_publ_author_name
'Ghosh, Chandrani'
'Mukhopadhyay, Tufan K.'
'Flores, Marco'
'Groy, Thomas L.'
'Trovitch, Ryan J.'

_publ_section_title
;
 A Pentacoordinate Mn(II) Precatalyst That Exhibits Notable Aldehyde and
 Ketone Hydrosilylation Turnover Frequencies.
;
_journal_issue 21
_journal_name_full 'Inorganic chemistry'
_journal_page_first 10398
_journal_page_last 10406
_journal_paper_doi 10.1021/acs.inorgchem.5b01825
_journal_volume 54
_journal_year 2015
_chemical_formula_moiety 'C23 H25 Cl2 Mn N5, 2(C H2 Cl2)'
_chemical_formula_sum 'C25 H29 Cl6 Mn N5'
_chemical_formula_weight 667.17
_chemical_name_common Tufan_3_139
_space_group_crystal_system monoclinic
_space_group_IT_number 15
_space_group_name_Hall '-C 2yc'
_space_group_name_H-M_alt 'C 1 2/c 1'
_atom_sites_solution_hydrogens geom
_atom_sites_solution_primary direct
_atom_sites_solution_secondary difmap
_cell_angle_alpha 90
_cell_angle_beta 96.610(6)
_cell_angle_gamma 90
_cell_formula_units_Z 4
_cell_length_a 12.389(5)
_cell_length_b 9.757(4)
_cell_length_c 25.458(10)
_cell_measurement_reflns_used 5718
_cell_measurement_temperature 123.(2)
_cell_measurement_theta_max 25.2526
_cell_measurement_theta_min 2.6640
_cell_volume 3057(2)
_computing_cell_refinement 'SAINT V8.32B (Bruker AXS Inc., 2013)'
_computing_data_collection 'Bruker Instrument Service v2010.9.0.0'
_computing_data_reduction 'SAINT V8.32B (Bruker AXS Inc., 2013)'
_computing_molecular_graphics 'XShell ver. 6.3.1 (Bruker AXS, 2004)'
_computing_publication_material 'Bruker APEX2 v2013.6-2 (Bruker-AXS, 2013)'
_computing_structure_refinement 'SHELXL-2013 (Sheldrick, 2013)'
_computing_structure_solution 'SHELXS-2013 (Sheldrick, 2013)'
_diffrn_ambient_temperature 123.(2)
_diffrn_detector_area_resol_mean 8.3330
_diffrn_measured_fraction_theta_full 0.981
_diffrn_measured_fraction_theta_max 0.981
_diffrn_measurement_device_type 'Bruker Smart APEX'
_diffrn_measurement_method '\w and \f scans'
_diffrn_radiation_monochromator graphite
_diffrn_radiation_type MoK\a
_diffrn_radiation_wavelength 0.71073
_diffrn_reflns_av_R_equivalents 0.0615
_diffrn_reflns_limit_h_max 14
_diffrn_reflns_limit_h_min -14
_diffrn_reflns_limit_k_max 11
_diffrn_reflns_limit_k_min -11
_diffrn_reflns_limit_l_max 30
_diffrn_reflns_limit_l_min -30
_diffrn_reflns_number 10875
_diffrn_reflns_theta_full 24.99
_diffrn_reflns_theta_max 24.99
_diffrn_reflns_theta_min 2.66
_diffrn_source 'fine-focus sealed tube'
_diffrn_source_type 'sealed tube'
_exptl_absorpt_coefficient_mu 0.980
_exptl_absorpt_correction_T_max 0.88
_exptl_absorpt_correction_T_min 0.64
_exptl_absorpt_correction_type multi-scan
_exptl_absorpt_process_details 'SADABS V2012/1 (Bruker AXS Inc.)'
_exptl_crystal_colour 'clear pale yellow'
_exptl_crystal_density_diffrn 1.450
_exptl_crystal_density_method 'not measured'
_exptl_crystal_description plate
_exptl_crystal_F_000 1364
_exptl_crystal_size_max 0.309
_exptl_crystal_size_mid 0.204
_exptl_crystal_size_min 0.133
_refine_diff_density_max 0.635
_refine_diff_density_min -0.662
_refine_ls_extinction_method none
_refine_ls_goodness_of_fit_ref 1.099
_refine_ls_hydrogen_treatment constr
_refine_ls_matrix_type full
_refine_ls_number_parameters 170
_refine_ls_number_reflns 2647
_refine_ls_number_restraints 0
_refine_ls_restrained_S_all 1.099
_refine_ls_R_factor_all 0.0722
_refine_ls_R_factor_gt 0.0643
_refine_ls_shift/su_max 0.000
_refine_ls_shift/su_mean 0.000
_refine_ls_structure_factor_coef Fsqd
_refine_ls_weighting_details 'w=1/[\s^2^(Fo^2^)+(0.0389P)^2^+46.6347P] where P=(Fo^2^+2Fc^2^)/3'
_refine_ls_weighting_scheme calc
_refine_ls_wR_factor_gt 0.1637
_refine_ls_wR_factor_ref 0.1683
_reflns_number_gt 2314
_reflns_number_total 2647
_reflns_threshold_expression 'I > 2\s(I)'
_cod_data_source_file ic5b01825_si_002.cif
_cod_data_source_block PyEtPDIMnCl2
_cod_original_cell_volume 3057.(2)
_cod_database_code 4346634

loop_
_space_group_symop_operation_xyz
'x, y, z'
'-x, y, -z+1/2'
'x+1/2, y+1/2, z'
'-x+1/2, y+1/2, -z+1/2'
'-x, -y, -z'
'x, -y, z-1/2'
'-x+1/2, -y+1/2, -z'
'x+1/2, -y+1/2, z-1/2'

loop_
_atom_site_type_symbol
_atom_site_label
_atom_site_fract_x
_atom_site_fract_y
_atom_site_fract_z
_atom_site_U_iso_or_equiv
_atom_site_adp_type
_atom_site_calc_flag
_atom_site_refinement_flags_adp
_atom_site_refinement_flags_occupancy
_atom_site_refinement_flags_posn
_atom_site_occupancy
Mn Mn1 0.5 0.08142(11) 0.25 0.0196(3) Uani d T P S 1
Cl Cl1 0.63533(11) -0.06491(14) 0.29324(5) 0.0270(3) Uani d . . . 1
N N1 0.4200(4) 0.1563(5) 0.32029(16) 0.0218(10) Uani d . . . 1
N N2 0.5 0.3093(6) 0.25 0.0198(13) Uani d T P S 1
N N3 0.1934(4) -0.0305(5) 0.42057(17) 0.0254(10) Uani d . . . 1
C C1 0.3785(5) 0.3526(6) 0.3778(2) 0.0270(12) Uani d . . . 1
H H1A 0.3605 0.2817 0.4027 0.041 Uiso calc U . R 1
H H1B 0.3137 0.4077 0.3668 0.041 Uiso calc U . R 1
H H1C 0.4359 0.4118 0.3951 0.041 Uiso calc U . R 1
C C2 0.4175(4) 0.2860(5) 0.33017(19) 0.0203(11) Uani d . . . 1
C C3 0.4600(4) 0.3764(5) 0.28925(19) 0.0204(11) Uani d . . . 1
C C4 0.4577(4) 0.5200(5) 0.2901(2) 0.0234(11) Uani d . . . 1
H H4 0.4277 0.5676 0.3176 0.028 Uiso calc U . R 1
C C5 0.5 0.5911(8) 0.25 0.0293(18) Uani d T P S 1
H H5 0.5 0.6885 0.25 0.035 Uiso calc U P R 1
C C6 0.3792(4) 0.0549(6) 0.3556(2) 0.0245(12) Uani d . . . 1
H H6A 0.3864 0.0909 0.3922 0.029 Uiso calc U . R 1
H H6B 0.4224 -0.0303 0.3554 0.029 Uiso calc U . R 1
C C7 0.2593(4) 0.0239(6) 0.3371(2) 0.0232(11) Uani d . . . 1
H H7A 0.2163 0.1095 0.3369 0.028 Uiso calc U . R 1
H H7B 0.2523 -0.0129 0.3006 0.028 Uiso calc U . R 1
C C8 0.2159(4) -0.0792(6) 0.3735(2) 0.0216(11) Uani d . . . 1
C C9 0.2022(4) -0.2181(6) 0.3601(2) 0.0246(12) Uani d . . . 1
H H9 0.2181 -0.2507 0.3266 0.029 Uiso calc U . R 1
C C10 0.1647(4) -0.3071(6) 0.3967(2) 0.0276(12) Uani d . . . 1
H H10 0.1553 -0.4017 0.3886 0.033 Uiso calc U . R 1
C C11 0.1414(4) -0.2572(6) 0.4449(2) 0.0265(12) Uani d . . . 1
H H11 0.1153 -0.316 0.4703 0.032 Uiso calc U . R 1
C C12 0.1570(5) -0.1184(6) 0.4549(2) 0.0277(12) Uani d . . . 1
H H12 0.1411 -0.0838 0.488 0.033 Uiso calc U . R 1
C C1S 0.6009(5) 0.7795(6) 0.4275(2) 0.0261(12) Uani d . . . 1
H H1S1 0.6109 0.8335 0.3955 0.031 Uiso calc U . R 1
H H1S2 0.6488 0.6981 0.428 0.031 Uiso calc U . R 1
Cl Cl1S 0.46447(12) 0.72525(16) 0.42405(6) 0.0352(4) Uani d . . . 1
Cl Cl2S 0.63984(15) 0.88068(15) 0.48443(6) 0.0398(4) Uani d . . . 1

loop_
_atom_site_aniso_label
_atom_site_aniso_U_11
_atom_site_aniso_U_22
_atom_site_aniso_U_33
_atom_site_aniso_U_12
_atom_site_aniso_U_13
_atom_site_aniso_U_23
Mn1 0.0261(6) 0.0126(6) 0.0197(6) 0 0.0008(4) 0
Cl1 0.0342(7) 0.0227(7) 0.0229(6) 0.0060(6) -0.0020(5) 0.0014(5)
N1 0.024(2) 0.020(2) 0.020(2) -0.0001(19) -0.0005(17) 0.0024(18)
N2 0.025(3) 0.014(3) 0.019(3) 0 -0.003(2) 0
N3 0.032(3) 0.020(2) 0.024(2) -0.003(2) 0.0016(19) -0.0005(19)
C1 0.027(3) 0.029(3) 0.024(3) 0.002(2) 0.000(2) -0.003(2)
C2 0.017(3) 0.022(3) 0.021(3) 0.003(2) -0.0021(19) 0.001(2)
C3 0.020(3) 0.018(3) 0.021(3) 0.001(2) -0.004(2) -0.001(2)
C4 0.023(3) 0.017(3) 0.030(3) 0.004(2) -0.002(2) -0.004(2)
C5 0.042(5) 0.012(4) 0.032(4) 0 -0.005(4) 0
C6 0.023(3) 0.026(3) 0.024(3) 0.000(2) 0.002(2) 0.005(2)
C7 0.021(3) 0.025(3) 0.023(3) -0.001(2) -0.001(2) 0.001(2)
C8 0.017(2) 0.024(3) 0.022(3) 0.002(2) -0.004(2) 0.001(2)
C9 0.024(3) 0.024(3) 0.024(3) 0.000(2) -0.005(2) -0.006(2)
C10 0.026(3) 0.021(3) 0.034(3) -0.003(2) -0.004(2) -0.001(2)
C11 0.025(3) 0.025(3) 0.029(3) -0.004(2) 0.000(2) 0.007(2)
C12 0.035(3) 0.025(3) 0.024(3) -0.003(2) 0.005(2) -0.001(2)
C1S 0.033(3) 0.017(3) 0.028(3) -0.001(2) 0.005(2) 0.001(2)
Cl1S 0.0345(8) 0.0346(8) 0.0367(8) -0.0056(7) 0.0049(6) -0.0003(6)
Cl2S 0.0600(10) 0.0252(8) 0.0325(8) -0.0071(7) -0.0025(7) -0.0050(6)

loop_
_atom_type_symbol
_atom_type_description
_atom_type_scat_dispersion_real
_atom_type_scat_dispersion_imag
_atom_type_scat_source
C C 0.0033 0.0016 'International Tables Vol C Tables 4.2.6.8 and 6.1.1.4'
H H 0.0000 0.0000 'International Tables Vol C Tables 4.2.6.8 and 6.1.1.4'
N N 0.0061 0.0033 'International Tables Vol C Tables 4.2.6.8 and 6.1.1.4'
Cl Cl 0.1484 0.1585 'International Tables Vol C Tables 4.2.6.8 and 6.1.1.4'
Mn Mn 0.3368 0.7283 'International Tables Vol C Tables 4.2.6.8 and 6.1.1.4'

loop_
_geom_angle_atom_site_label_1
_geom_angle_atom_site_label_2
_geom_angle_atom_site_label_3
_geom_angle_site_symmetry_1
_geom_angle_site_symmetry_3
_geom_angle
N2 Mn1 N1 . 2_655 71.17(12)
N2 Mn1 N1 . . 71.17(12)
N1 Mn1 N1 2_655 . 142.3(2)
N2 Mn1 Cl1 . 2_655 126.97(4)
N1 Mn1 Cl1 2_655 2_655 100.23(11)
N1 Mn1 Cl1 . 2_655 102.16(12)
N2 Mn1 Cl1 . . 126.97(4)
N1 Mn1 Cl1 2_655 . 102.16(12)
N1 Mn1 Cl1 . . 100.23(11)
Cl1 Mn1 Cl1 2_655 . 106.06(8)
C2 N1 C6 . . 121.6(5)
C2 N1 Mn1 . . 119.5(4)
C6 N1 Mn1 . . 118.7(3)
C3 N2 C3 . 2_655 121.4(6)
C3 N2 Mn1 . . 119.3(3)
C3 N2 Mn1 2_655 . 119.3(3)
C12 N3 C8 . . 118.4(5)
C2 C1 H1A . . 109.5
C2 C1 H1B . . 109.5
H1A C1 H1B . . 109.5
C2 C1 H1C . . 109.5
H1A C1 H1C . . 109.5
H1B C1 H1C . . 109.5
N1 C2 C1 . . 126.7(5)
N1 C2 C3 . . 114.9(5)
C1 C2 C3 . . 118.3(5)
N2 C3 C4 . . 120.7(5)
N2 C3 C2 . . 114.8(5)
C4 C3 C2 . . 124.5(5)
C5 C4 C3 . . 118.6(5)
C5 C4 H4 . . 120.7
C3 C4 H4 . . 120.7
C4 C5 C4 . 2_655 119.9(7)
C4 C5 H5 . . 120.0
C4 C5 H5 2_655 . 120.0
N1 C6 C7 . . 109.5(4)
N1 C6 H6A . . 109.8
C7 C6 H6A . . 109.8
N1 C6 H6B . . 109.8
C7 C6 H6B . . 109.8
H6A C6 H6B . . 108.2
C8 C7 C6 . . 110.0(4)
C8 C7 H7A . . 109.7
C6 C7 H7A . . 109.7
C8 C7 H7B . . 109.7
C6 C7 H7B . . 109.7
H7A C7 H7B . . 108.2
N3 C8 C9 . . 121.7(5)
N3 C8 C7 . . 115.9(5)
C9 C8 C7 . . 122.4(5)
C10 C9 C8 . . 118.6(5)
C10 C9 H9 . . 120.7
C8 C9 H9 . . 120.7
C11 C10 C9 . . 119.6(5)
C11 C10 H10 . . 120.2
C9 C10 H10 . . 120.2
C10 C11 C12 . . 118.0(5)
C10 C11 H11 . . 121.0
C12 C11 H11 . . 121.0
N3 C12 C11 . . 123.7(5)
N3 C12 H12 . . 118.2
C11 C12 H12 . . 118.2
Cl1S C1S Cl2S . . 112.1(3)
Cl1S C1S H1S1 . . 109.2
Cl2S C1S H1S1 . . 109.2
Cl1S C1S H1S2 . . 109.2
Cl2S C1S H1S2 . . 109.2
H1S1 C1S H1S2 . . 107.9

loop_
_geom_bond_atom_site_label_1
_geom_bond_atom_site_label_2
_geom_bond_site_symmetry_2
_geom_bond_distance
Mn1 N2 . 2.224(6)
Mn1 N1 2_655 2.264(4)
Mn1 N1 . 2.264(4)
Mn1 Cl1 2_655 2.3740(15)
Mn1 Cl1 . 2.3740(15)
N1 C2 . 1.291(7)
N1 C6 . 1.466(7)
N2 C3 . 1.337(6)
N2 C3 2_655 1.337(6)
N3 C12 . 1.339(7)
N3 C8 . 1.347(7)
C1 C2 . 1.505(7)
C1 H1A . 0.98
C1 H1B . 0.98
C1 H1C . 0.98
C2 C3 . 1.505(7)
C3 C4 . 1.402(8)
C4 C5 . 1.386(7)
C4 H4 . 0.95
C5 C4 2_655 1.386(7)
C5 H5 . 0.95
C6 C7 . 1.536(7)
C6 H6A . 0.99
C6 H6B . 0.99
C7 C8 . 1.509(7)
C7 H7A . 0.99
C7 H7B . 0.99
C8 C9 . 1.404(8)
C9 C10 . 1.392(8)
C9 H9 . 0.95
C10 C11 . 1.382(8)
C10 H10 . 0.95
C11 C12 . 1.388(8)
C11 H11 . 0.95
C12 H12 . 0.95
C1S Cl1S . 1.764(6)
C1S Cl2S . 1.775(6)
C1S H1S1 . 0.99
C1S H1S2 . 0.99

loop_
_geom_torsion_atom_site_label_1
_geom_torsion_atom_site_label_2
_geom_torsion_atom_site_label_3
_geom_torsion_atom_site_label_4
_geom_torsion_site_symmetry_1
_geom_torsion_site_symmetry_4
_geom_torsion
C6 N1 C2 C1 . . 2.3(8)
Mn1 N1 C2 C1 . . -173.3(4)
C6 N1 C2 C3 . . -178.5(4)
Mn1 N1 C2 C3 . . 5.9(6)
C3 N2 C3 C4 2_655 . 0.7(4)
Mn1 N2 C3 C4 . . -179.3(4)
C3 N2 C3 C2 2_655 . 179.7(5)
Mn1 N2 C3 C2 . . -0.3(5)
N1 C2 C3 N2 . . -3.7(6)
C1 C2 C3 N2 . . 175.6(4)
N1 C2 C3 C4 . . 175.3(5)
C1 C2 C3 C4 . . -5.5(8)
N2 C3 C4 C5 . . -1.4(7)
C2 C3 C4 C5 . . 179.7(4)
C3 C4 C5 C4 . 2_655 0.7(3)
C2 N1 C6 C7 . . 92.4(6)
Mn1 N1 C6 C7 . . -92.0(5)
N1 C6 C7 C8 . . -179.4(4)
C12 N3 C8 C9 . . 0.0(8)
C12 N3 C8 C7 . . -178.5(5)
C6 C7 C8 N3 . . 76.3(6)
C6 C7 C8 C9 . . -102.2(6)
N3 C8 C9 C10 . . -0.3(8)
C7 C8 C9 C10 . . 178.1(5)
C8 C9 C10 C11 . . 0.5(8)
C9 C10 C11 C12 . . -0.3(8)
C8 N3 C12 C11 . . 0.1(8)
C10 C11 C12 N3 . . 0.1(9)
